data_4076903
loop_
_publ_author_name
'Peldo, Melanie A.'
'Beatty, Alicia M.'
'Fehlner, Thomas P.'

_publ_section_title
;
 Routes to Compounds Containing M&#x2212;B Bonds. Reaction of
 [Cp*FeH2]2with BH3&#x00B7;THF, Yielding the
 Hydrogen-Richarachno-Ferrapentaborane 1-Cp*FeB4H11(Cp* = \h5-C5Me5)
;
_journal_issue 14
_journal_name_full Organometallics
_journal_page_first 2821
_journal_paper_doi 10.1021/om020273y
_journal_volume 21
_journal_year 2002
_chemical_formula_sum 'C13 H23 B4 Co Fe O3'
_chemical_formula_weight 385.33
_chemical_name_systematic
;
 ?
;
_space_group_IT_number 14
_symmetry_cell_setting monoclinic
_symmetry_space_group_name_Hall '-P 2yn'
_symmetry_space_group_name_H-M 'P 1 21/n 1'
_atom_sites_solution_hydrogens 'geom, except difmap for B-H and M-H'
_atom_sites_solution_primary direct
_atom_sites_solution_secondary difmap
_audit_creation_method SHELXL-97
_cell_angle_alpha 90.00
_cell_angle_beta 101.2170(10)
_cell_angle_gamma 90.00
_cell_formula_units_Z 4
_cell_length_a 9.2109(6)
_cell_length_b 16.4715(11)
_cell_length_c 11.7973(8)
_cell_measurement_reflns_used 6327
_cell_measurement_temperature 100(2)
_cell_measurement_theta_max 28.29
_cell_measurement_theta_min 2.15
_cell_volume 1755.7(2)
_computing_cell_refinement 'Bruker SMART'
_computing_data_collection 'Bruker SMART'
_computing_data_reduction 'Bruker SHELXTL'
_computing_molecular_graphics 'Bruker SHELXTL'
_computing_publication_material 'Bruker SHELXTL'
_computing_structure_refinement 'SHELXL-97 (Sheldrick, 1997)'
_computing_structure_solution 'SHELXS-97 (Sheldrick, 1990)'
_diffrn_ambient_temperature 100(2)
_diffrn_measured_fraction_theta_full 0.998
_diffrn_measured_fraction_theta_max 0.998
_diffrn_measurement_device_type 'CCD area detector'
_diffrn_measurement_method 'phi and omega scans'
_diffrn_radiation_monochromator graphite
_diffrn_radiation_source 'fine-focus sealed tube'
_diffrn_radiation_type MoK\a
_diffrn_radiation_wavelength 0.71073
_diffrn_reflns_av_R_equivalents 0.0216
_diffrn_reflns_av_sigmaI/netI 0.0204
_diffrn_reflns_limit_h_max 12
_diffrn_reflns_limit_h_min -12
_diffrn_reflns_limit_k_max 21
_diffrn_reflns_limit_k_min -21
_diffrn_reflns_limit_l_max 15
_diffrn_reflns_limit_l_min -15
_diffrn_reflns_number 18431
_diffrn_reflns_theta_full 28.29
_diffrn_reflns_theta_max 28.29
_diffrn_reflns_theta_min 2.15
_exptl_absorpt_coefficient_mu 1.774
_exptl_absorpt_correction_T_max 1.0000
_exptl_absorpt_correction_T_min 0.9047
_exptl_absorpt_correction_type empirical
_exptl_absorpt_process_details SADABS
_exptl_crystal_colour orange
_exptl_crystal_density_diffrn 1.458
_exptl_crystal_density_method 'not measured'
_exptl_crystal_description prism
_exptl_crystal_F_000 792
_exptl_crystal_size_max 0.3
_exptl_crystal_size_mid 0.3
_exptl_crystal_size_min 0.3
_refine_diff_density_max 1.810
_refine_diff_density_min -0.502
_refine_diff_density_rms 0.075
_refine_ls_extinction_method none
_refine_ls_goodness_of_fit_ref 1.049
_refine_ls_hydrogen_treatment riding
_refine_ls_matrix_type full
_refine_ls_number_parameters 209
_refine_ls_number_reflns 4348
_refine_ls_number_restraints 0
_refine_ls_restrained_S_all 1.049
_refine_ls_R_factor_all 0.0394
_refine_ls_R_factor_gt 0.0370
_refine_ls_shift/su_max 0.000
_refine_ls_shift/su_mean 0.000
_refine_ls_structure_factor_coef Fsqd
_refine_ls_weighting_details 'calc w=1/[\s^2^(Fo^2^)+(0.0408P)^2^+2.3127P] where P=(Fo^2^+2Fc^2^)/3'
_refine_ls_weighting_scheme calc
_refine_ls_wR_factor_gt 0.0915
_refine_ls_wR_factor_ref 0.0930
_reflns_number_gt 4034
_reflns_number_total 4348
_reflns_threshold_expression >2sigma(I)
_cod_data_source_file om020273y.cif
_cod_data_source_block tf602m_OM020273Y
_cod_depositor_comments
;
The following automatic conversions were performed:

'_symmetry_cell_setting' value 'Monoclinic' changed to 'monoclinic'
according to /home/saulius/struct/CIF-dictionaries/cif_core.dic
dictionary named 'cif_core.dic' version 2.4.1 from 2010-06-29.

Automatic conversion script
Id: cif_fix_values 1715 2011-07-08 13:25:40Z adriana 
;
_cod_original_sg_symbol_H-M P2(1)/n
_cod_database_code 4076903

loop_
_symmetry_equiv_pos_as_xyz
'x, y, z'
'-x+1/2, y+1/2, -z+1/2'
'-x, -y, -z'
'x-1/2, -y-1/2, z-1/2'

loop_
_atom_site_label
_atom_site_type_symbol
_atom_site_fract_x
_atom_site_fract_y
_atom_site_fract_z
_atom_site_U_iso_or_equiv
_atom_site_adp_type
_atom_site_occupancy
_atom_site_symmetry_multiplicity
_atom_site_calc_flag
_atom_site_refinement_flags
Fe1 Fe 0.48083(3) 0.170638(18) 0.72400(2) 0.02149(9) Uani 1 1 d .
H8 H 0.4296 0.0912 0.7822 0.060(10) Uiso 1 1 d R
Co1 Co 0.31541(3) 0.043260(19) 0.68295(3) 0.02931(10) Uani 1 1 d .
C1 C 0.5149(2) 0.26094(12) 0.85308(18) 0.0221(4) Uani 1 1 d .
B1 B 0.2616(3) 0.16750(19) 0.6934(3) 0.0465(9) Uani 1 1 d .
H1 H 0.1724 0.1911 0.7473 0.070(11) Uiso 1 1 d R
H3 H 0.3181 0.3038 0.5972 0.073(12) Uiso 1 1 d R
H2 H 0.1991 0.2029 0.5912 0.073(12) Uiso 1 1 d R
B2 B 0.3360(4) 0.2315(2) 0.6016(3) 0.0621(13) Uani 1 1 d .
C2 C 0.5418(2) 0.18287(13) 0.90356(17) 0.0221(4) Uani 1 1 d .
B3 B 0.4812(5) 0.1796(3) 0.5517(3) 0.0679(14) Uani 1 1 d .
H4 H 0.3503 0.2057 0.4936 0.112(17) Uiso 1 1 d R
H5 H 0.5692 0.2162 0.5180 0.083(13) Uiso 1 1 d R
H6 H 0.4512 0.1302 0.5121 0.112(17) Uiso 1 1 d R
C3 C 0.6602(2) 0.14574(12) 0.85864(17) 0.0208(4) Uani 1 1 d .
B4 B 0.4994(4) 0.0819(2) 0.6141(2) 0.0456(8) Uani 1 1 d .
H7 H 0.5918 0.0379 0.5983 0.063(11) Uiso 1 1 d R
C4 C 0.7052(2) 0.20125(12) 0.78055(18) 0.0213(4) Uani 1 1 d .
C5 C 0.6150(2) 0.27249(12) 0.77510(17) 0.0194(4) Uani 1 1 d .
C6 C 0.4051(3) 0.32111(16) 0.8809(3) 0.0427(7) Uani 1 1 d .
H6D H 0.4527 0.3555 0.9453 0.051 Uiso 1 1 calc R
H6B H 0.3216 0.2922 0.9026 0.051 Uiso 1 1 calc R
H6C H 0.3693 0.3551 0.8130 0.051 Uiso 1 1 calc R
C7 C 0.4665(3) 0.14850(16) 0.9948(2) 0.0390(6) Uani 1 1 d .
H7A H 0.5212 0.1644 1.0713 0.047 Uiso 1 1 calc R
H7B H 0.4640 0.0892 0.9888 0.047 Uiso 1 1 calc R
H7C H 0.3652 0.1695 0.9838 0.047 Uiso 1 1 calc R
C8 C 0.7307(3) 0.06515(14) 0.8936(2) 0.0324(5) Uani 1 1 d .
H8A H 0.8125 0.0725 0.9596 0.039 Uiso 1 1 calc R
H8B H 0.7687 0.0418 0.8287 0.039 Uiso 1 1 calc R
H8C H 0.6569 0.0284 0.9154 0.039 Uiso 1 1 calc R
C9 C 0.8325(3) 0.19001(16) 0.7198(3) 0.0398(6) Uani 1 1 d .
H9A H 0.9234 0.2105 0.7688 0.048 Uiso 1 1 calc R
H9B H 0.8132 0.2200 0.6467 0.048 Uiso 1 1 calc R
H9C H 0.8441 0.1322 0.7043 0.048 Uiso 1 1 calc R
C10 C 0.6334(3) 0.34807(13) 0.7094(2) 0.0282(4) Uani 1 1 d .
H10A H 0.7044 0.3841 0.7578 0.034 Uiso 1 1 calc R
H10B H 0.5378 0.3757 0.6880 0.034 Uiso 1 1 calc R
H10C H 0.6703 0.3340 0.6394 0.034 Uiso 1 1 calc R
O21 O 0.4749(2) -0.11212(13) 0.71855(16) 0.0432(4) Uani 1 1 d .
C21 C 0.4135(3) -0.05225(16) 0.7061(2) 0.0332(5) Uani 1 1 d .
O22 O 0.0989(2) 0.02399(13) 0.8336(2) 0.0483(5) Uani 1 1 d .
C22 C 0.1825(3) 0.03105(15) 0.7752(2) 0.0352(5) Uani 1 1 d .
C23 C 0.2122(3) 0.03537(15) 0.5399(2) 0.0385(6) Uani 1 1 d .
O23 O 0.1459(2) 0.02709(13) 0.44834(18) 0.0509(5) Uani 1 1 d .

loop_
_atom_site_aniso_label
_atom_site_aniso_U_11
_atom_site_aniso_U_22
_atom_site_aniso_U_33
_atom_site_aniso_U_23
_atom_site_aniso_U_13
_atom_site_aniso_U_12
Fe1 0.02045(15) 0.02610(16) 0.01604(14) 0.00361(10) -0.00107(10) -0.00814(11)
Co1 0.02568(16) 0.02879(17) 0.02950(17) 0.00465(12) -0.00442(12) -0.01093(12)
C1 0.0219(9) 0.0222(9) 0.0236(9) 0.0003(7) 0.0075(8) 0.0020(7)
B1 0.0232(13) 0.0336(15) 0.072(2) 0.0180(14) -0.0171(13) -0.0079(11)
B2 0.060(2) 0.0490(19) 0.057(2) 0.0303(17) -0.0376(18) -0.0287(17)
C2 0.0248(9) 0.0240(10) 0.0175(9) 0.0007(7) 0.0037(7) -0.0004(8)
B3 0.100(3) 0.078(3) 0.0195(13) 0.0026(15) -0.0024(16) -0.063(3)
C3 0.0181(9) 0.0206(9) 0.0218(9) -0.0009(7) -0.0007(7) -0.0003(7)
B4 0.0591(19) 0.0555(19) 0.0254(13) -0.0174(13) 0.0159(13) -0.0338(16)
C4 0.0175(8) 0.0209(9) 0.0260(9) -0.0034(8) 0.0054(7) -0.0022(7)
C5 0.0170(8) 0.0212(9) 0.0193(9) -0.0013(7) 0.0017(7) -0.0022(7)
C6 0.0426(14) 0.0289(12) 0.0657(18) 0.0073(12) 0.0326(14) 0.0111(11)
C7 0.0589(17) 0.0343(13) 0.0301(12) 0.0052(10) 0.0242(12) 0.0015(12)
C8 0.0269(11) 0.0234(10) 0.0445(14) 0.0043(9) 0.0012(10) 0.0046(8)
C9 0.0338(12) 0.0300(12) 0.0639(18) -0.0052(12) 0.0305(12) -0.0024(10)
C10 0.0282(11) 0.0230(10) 0.0341(12) 0.0054(8) 0.0077(9) -0.0035(8)
O21 0.0440(11) 0.0453(11) 0.0371(10) 0.0064(8) -0.0003(8) 0.0102(9)
C21 0.0297(11) 0.0394(13) 0.0278(11) 0.0036(9) -0.0011(9) -0.0062(10)
O22 0.0367(10) 0.0473(11) 0.0632(13) 0.0106(10) 0.0155(10) -0.0053(9)
C22 0.0292(11) 0.0288(11) 0.0453(14) 0.0069(10) 0.0013(10) -0.0073(9)
C23 0.0350(13) 0.0314(12) 0.0425(14) 0.0073(10) -0.0087(11) -0.0084(10)
O23 0.0489(12) 0.0501(12) 0.0422(11) 0.0034(9) -0.0198(9) -0.0095(9)

loop_
_atom_type_symbol
_atom_type_description
_atom_type_scat_dispersion_real
_atom_type_scat_dispersion_imag
_atom_type_scat_source
C C 0.0033 0.0016 'International Tables Vol C Tables 4.2.6.8 and 6.1.1.4'
H H 0.0000 0.0000 'International Tables Vol C Tables 4.2.6.8 and 6.1.1.4'
B B 0.0013 0.0007 'International Tables Vol C Tables 4.2.6.8 and 6.1.1.4'
O O 0.0106 0.0060 'International Tables Vol C Tables 4.2.6.8 and 6.1.1.4'
Fe Fe 0.3463 0.8444 'International Tables Vol C Tables 4.2.6.8 and 6.1.1.4'
Co Co 0.3494 0.9721 'International Tables Vol C Tables 4.2.6.8 and 6.1.1.4'

loop_
_geom_angle_atom_site_label_1
_geom_angle_atom_site_label_2
_geom_angle_atom_site_label_3
_geom_angle
B1 Fe1 B4 94.37(16)
B1 Fe1 B2 51.52(15)
B4 Fe1 B2 91.55(18)
B1 Fe1 B3 91.13(18)
B4 Fe1 B3 52.00(17)
B2 Fe1 B3 51.9(2)
B1 Fe1 C2 104.50(13)
B4 Fe1 C2 133.83(13)
B2 Fe1 C2 133.03(16)
B3 Fe1 C2 161.78(12)
B1 Fe1 C3 139.25(12)
B4 Fe1 C3 101.28(13)
B2 Fe1 C3 161.28(11)
B3 Fe1 C3 127.96(16)
C2 Fe1 C3 40.15(8)
B1 Fe1 C5 126.49(11)
B4 Fe1 C5 130.93(10)
B2 Fe1 C5 94.49(11)
B3 Fe1 C5 96.49(11)
C2 Fe1 C5 66.77(8)
C3 Fe1 C5 66.81(8)
B1 Fe1 C4 165.12(12)
B4 Fe1 C4 100.34(12)
B2 Fe1 C4 125.16(11)
B3 Fe1 C4 96.11(13)
C2 Fe1 C4 66.58(8)
C3 Fe1 C4 39.37(8)
C5 Fe1 C4 39.80(8)
B1 Fe1 C1 98.81(13)
B4 Fe1 C1 166.58(12)
B2 Fe1 C1 98.64(14)
B3 Fe1 C1 129.80(13)
C2 Fe1 C1 39.47(8)
C3 Fe1 C1 66.82(8)
C5 Fe1 C1 39.91(7)
C4 Fe1 C1 66.63(8)
B1 Fe1 Co1 53.25(9)
B4 Fe1 Co1 53.25(9)
B2 Fe1 Co1 89.18(9)
B3 Fe1 Co1 89.28(9)
C2 Fe1 Co1 107.49(6)
C3 Fe1 Co1 109.41(6)
C5 Fe1 Co1 174.23(6)
C4 Fe1 Co1 139.53(6)
C1 Fe1 Co1 135.08(6)
C23 Co1 C22 105.40(13)
C23 Co1 C21 103.86(12)
C22 Co1 C21 100.96(11)
C23 Co1 B1 92.18(13)
C22 Co1 B1 83.00(13)
C21 Co1 B1 161.62(11)
C23 Co1 B4 88.71(12)
C22 Co1 B4 162.88(11)
C21 Co1 B4 84.59(14)
B1 Co1 B4 86.88(15)
C23 Co1 Fe1 115.17(8)
C22 Co1 Fe1 115.03(8)
C21 Co1 Fe1 114.78(8)
B1 Co1 Fe1 48.67(8)
B4 Co1 Fe1 48.70(8)
C2 C1 C5 107.88(17)
C2 C1 C6 125.37(19)
C5 C1 C6 126.71(19)
C2 C1 Fe1 69.69(12)
C5 C1 Fe1 69.79(11)
C6 C1 Fe1 127.86(18)
B2 B1 Fe1 65.65(16)
B2 B1 Co1 115.1(3)
Fe1 B1 Co1 78.09(12)
B1 B2 B3 109.1(3)
B1 B2 Fe1 62.83(13)
B3 B2 Fe1 64.31(17)
C1 C2 C3 108.31(18)
C1 C2 C7 125.1(2)
C3 C2 C7 126.4(2)
C1 C2 Fe1 70.84(12)
C3 C2 Fe1 70.11(11)
C7 C2 Fe1 128.25(17)
B4 B3 B2 108.4(2)
B4 B3 Fe1 62.38(14)
B2 B3 Fe1 63.77(17)
C4 C3 C2 107.68(17)
C4 C3 C8 125.81(19)
C2 C3 C8 126.40(19)
C4 C3 Fe1 70.61(11)
C2 C3 Fe1 69.75(11)
C8 C3 Fe1 128.05(15)
B3 B4 Fe1 65.62(17)
B3 B4 Co1 114.6(3)
Fe1 B4 Co1 78.05(12)
C3 C4 C5 108.54(17)
C3 C4 C9 125.9(2)
C5 C4 C9 125.5(2)
C3 C4 Fe1 70.02(11)
C5 C4 Fe1 69.94(11)
C9 C4 Fe1 129.00(17)
C4 C5 C1 107.57(17)
C4 C5 C10 125.65(18)
C1 C5 C10 126.49(19)
C4 C5 Fe1 70.26(11)
C1 C5 Fe1 70.31(11)
C10 C5 Fe1 129.54(15)
O21 C21 Co1 178.8(2)
O22 C22 Co1 179.4(2)
O23 C23 Co1 177.3(2)

loop_
_geom_bond_atom_site_label_1
_geom_bond_atom_site_label_2
_geom_bond_distance
Fe1 B1 1.982(3)
Fe1 B4 1.983(3)
Fe1 B2 2.030(3)
Fe1 B3 2.039(3)
Fe1 C2 2.093(2)
Fe1 C3 2.0978(19)
Fe1 C5 2.1012(19)
Fe1 C4 2.105(2)
Fe1 C1 2.108(2)
Fe1 Co1 2.5828(4)
Co1 C23 1.773(3)
Co1 C22 1.801(3)
Co1 C21 1.808(3)
Co1 B1 2.115(3)
Co1 B4 2.115(3)
C1 C2 1.419(3)
C1 C5 1.436(3)
C1 C6 1.497(3)
B1 B2 1.744(5)
B2 B3 1.781(7)
C2 C3 1.438(3)
C2 C7 1.500(3)
B3 B4 1.764(6)
C3 C4 1.416(3)
C3 C8 1.500(3)
C4 C5 1.432(3)
C4 C9 1.500(3)
C5 C10 1.494(3)
O21 C21 1.132(3)
O22 C22 1.135(3)
C23 O23 1.141(3)
